data_7126927
loop_
_publ_author_name
'Thomas, Simon'
'Gable, Robert W.'
'Young, Charles G.'

_publ_section_title
;
 Synthesis and characterisation of fifteen-electron
 dihalo(carbonyl)tungsten(iii) complexes, Tp*WX<sub>2</sub>(CO) (X = Br,
 I).
;
_journal_issue 71
_journal_name_full 'Chemical communications (Cambridge, England)'
_journal_page_first 10349
_journal_page_last 10352
_journal_paper_doi 10.1039/d0cc04607h
_journal_volume 56
_journal_year 2020
_chemical_formula_moiety 'C16 H22 B I2 N6 O1 W'
_chemical_formula_sum 'C16 H22 B I2 N6 O W'
_chemical_formula_weight 762.85
_chemical_name_systematic
;
 carbonyl{hydrotris(3,5-dimethylpyrazol-1-yl)borato)diiodotungsten(III)
;
_space_group_crystal_system monoclinic
_space_group_IT_number 14
_space_group_name_Hall '-P 2ybc'
_space_group_name_H-M_alt 'P 1 21/c 1'
_atom_sites_solution_hydrogens geom
_atom_sites_solution_primary direct
_audit_creation_date 2016-05-24
_audit_creation_method
;
Olex2 1.2
(compiled 2016.02.16 svn.r3265 for OlexSys, GUI svn.r5155)
;
_audit_update_record
;
2019-09-16 deposited with the CCDC.	2020-07-13 downloaded from the CCDC.
;
_cell_angle_alpha 90
_cell_angle_beta 99.627(14)
_cell_angle_gamma 90
_cell_formula_units_Z 4
_cell_length_a 8.1399(11)
_cell_length_b 14.223(2)
_cell_length_c 19.364(4)
_cell_measurement_reflns_used 25
_cell_measurement_temperature 293(1)
_cell_measurement_theta_max 13.7
_cell_measurement_theta_min 9.5
_cell_volume 2210.3(6)
_computing_cell_refinement 'CAD-4 Software'
_computing_data_collection 'CAD-4 Software (Enraf-Nonius, 1989)'
_computing_data_reduction 'PROCESS_DATA (Gable et al., 1993)'
_computing_molecular_graphics 'ORTEPII (Johnson, 1976)'
_computing_publication_material 'Olex2 (Dolomanov et al., 2009)'
_computing_structure_refinement 'ShelXL (Sheldrick, 2015)'
_computing_structure_solution 'ShelXS-1986 (Sheldrick, 2008)'
_diffrn_ambient_temperature 293(1)
_diffrn_measured_fraction_theta_full 0.999
_diffrn_measured_fraction_theta_max 0.999
_diffrn_measurement_device_type 'Enraf-Nonius CAD-4MachS diffractometer'
_diffrn_measurement_method \w:2\q
_diffrn_radiation_monochromator graphite
_diffrn_radiation_type MoK\a
_diffrn_radiation_wavelength 0.71073
_diffrn_reflns_av_R_equivalents 0.0577
_diffrn_reflns_av_unetI/netI 0.0473
_diffrn_reflns_Laue_measured_fraction_full 0.999
_diffrn_reflns_Laue_measured_fraction_max 0.999
_diffrn_reflns_limit_h_max 9
_diffrn_reflns_limit_h_min -9
_diffrn_reflns_limit_k_max 16
_diffrn_reflns_limit_k_min -1
_diffrn_reflns_limit_l_max 22
_diffrn_reflns_limit_l_min -1
_diffrn_reflns_number 4624
_diffrn_reflns_point_group_measured_fraction_full 0.999
_diffrn_reflns_point_group_measured_fraction_max 0.999
_diffrn_reflns_theta_full 24.992
_diffrn_reflns_theta_max 24.992
_diffrn_reflns_theta_min 2.133
_diffrn_source 'fine-focus sealed tube'
_diffrn_standards_decay_% 2
_diffrn_standards_interval_time 160
_diffrn_standards_number 3
_exptl_absorpt_coefficient_mu 8.038
_exptl_absorpt_correction_T_max 0.9216
_exptl_absorpt_correction_T_min 0.3669
_exptl_absorpt_correction_type gaussian
_exptl_absorpt_process_details 'SHELX76 (Sheldrick, 1976)'
_exptl_crystal_colour 'Dark Red'
_exptl_crystal_density_diffrn 2.292
_exptl_crystal_density_meas ?
_exptl_crystal_density_method none
_exptl_crystal_description plate
_exptl_crystal_F_000 1412
_exptl_crystal_recrystallization_method 'was obtained by slow evaporation from dichloromethane/Hexane'
_exptl_crystal_size_max 0.18
_exptl_crystal_size_mid 0.18
_exptl_crystal_size_min 0.01
_refine_diff_density_max 2.692
_refine_diff_density_min -1.994
_refine_diff_density_rms 0.271
_refine_ls_extinction_coef 0.0009(2)
_refine_ls_extinction_expression Fc^*^=kFc[1+0.001xFc^2^\l^3^/sin(2\q)]^-1/4^
_refine_ls_extinction_method 'SHELXL-2014/7 (Sheldrick 2014'
_refine_ls_goodness_of_fit_ref 1.187
_refine_ls_hydrogen_treatment constr
_refine_ls_matrix_type full
_refine_ls_number_parameters 275
_refine_ls_number_reflns 3888
_refine_ls_number_restraints 46
_refine_ls_restrained_S_all 1.179
_refine_ls_R_factor_all 0.0903
_refine_ls_R_factor_gt 0.0755
_refine_ls_shift/su_max 0.000
_refine_ls_shift/su_mean 0.000
_refine_ls_structure_factor_coef Fsqd
_refine_ls_weighting_details 'w=1/[\s^2^(Fo^2^)+(0.0757P)^2^+44.4031P] where P=(Fo^2^+2Fc^2^)/3'
_refine_ls_weighting_scheme calc
_refine_ls_wR_factor_gt 0.1799
_refine_ls_wR_factor_ref 0.1873
_reflns_Friedel_coverage 0.000
_reflns_number_gt 3242
_reflns_number_total 3888
_reflns_threshold_expression 'I > 2\s(I)'
_cod_data_source_file d0cc04607h1.cif
_cod_data_source_block cy_4
_cod_depositor_comments
;
The following automatic conversions were performed:

data item '_exptl_crystal_density_meas' value 'not measured' was
changed to '?' -- the value is perceived as not measured.

Automatic conversion script
Id: cif_fix_values 7556 2019-12-06 15:28:31Z antanas 

 Adding full bibliography for 7126926--7126927.cif.
;
_cod_database_code 7126927
_shelx_space_group_comment
;
The symmetry employed for this shelxl refinement is uniquely defined
by the following loop, which should always be used as a source of
symmetry information in preference to the above space-group names.
They are only intended as comments.
;
_olex2_refinement_description
;
1. Fixed Uiso
 At 1.2 times of:
  All B(H) groups, All C(H) groups
 At 1.5 times of:
  All C(H,H,H) groups
2. Restrained distances
 W-C1 = W-C1A = W-C1B
 1.9 with sigma of 0.001
 C1-O1 = C1A-O1A = C1B-O1B
 1.16 with sigma of 0.001
 W-O1 = W-O1A = W-O1B
 3.06 with sigma of 0.001
3. Uiso/Uaniso restraints and constraints
Uanis(C1) \\sim Ueq, Uanis(O1) \\sim Ueq, Uanis(C1A) \\sim Ueq, Uanis(O1A)
\\sim Ueq, Uanis(C1B) \\sim Ueq, Uanis(O1B) \\sim Ueq: with sigma of 0.005 and
sigma for terminal atoms of 0.01
Uanis(O1) = Uanis(O1A) = Uanis(O1B)
Uanis(C1) = Uanis(C1A) = Uanis(C1B)
4. Others
 1*[Sof(I2)+Sof(C1B)+Sof(O1B)]+1*[Sof(I1)+Sof(C1A)+Sof(O1A)]+1*[Sof(C1)+
 Sof(O1)+Sof(I3)]=2 with esd of 0.001
 Sof(C1B)=Sof(O1B)=1-FVAR(1)
 Sof(I2)=FVAR(1)
 Sof(C1A)=Sof(O1A)=1-FVAR(2)
 Sof(I1)=FVAR(2)
 Sof(C1)=Sof(O1)=1-FVAR(3)
 Sof(I3)=FVAR(3)
5.a Ternary CH refined with riding coordinates:
 B(H)
5.b Aromatic/amide H refined with riding coordinates:
 C13(H13), C23(H23), C33(H33)
5.c Idealised Me refined as rotating group:
 C11(H11a,H11b,H11c), C15(H15a,H15b,H15c), C21(H21a,H21b,H21c), C25(H25a,H25b,
 H25c), C31(H31a,H31b,H31c), C35(H35a,H35b,H35c)
;
_shelx_shelxl_version_number 2014/7
_olex2_exptl_crystal_mounting_method mounted
_olex2_submission_special_instructions 'No special instructions were received'
_rwg_local_checkcif_report
;
PLAT234_ALERT_4_B Large Hirshfeld Difference O1 --C1 .. 0.28 Ang. 

  These atome were correctly assigned, these atoms were affected by the
 disorder

PLAT342_ALERT_3_B Low Bond Precision on C-C Bonds ............... 0.03 Ang. 

  Partly disorder, partly due the presence of W & I atoms

PLAT971_ALERT_2_B Check Calcd Residual Density 0.92A From C1 2.58 eA-3 
PLAT971_ALERT_2_B Check Calcd Residual Density 1.01A From N11 2.51 eA-3 

  The crystal was disordered, attempts to model this disorder were not
 successful.

PLAT234_ALERT_4_C Large Hirshfeld Difference C23 --C24 .. 0.20 Ang. 

  These atome were correctly assigned, these atoms were affected by the
 disorder

PLAT241_ALERT_2_C High MainMol Ueq as Compared to Neighbors of C13 Check 
PLAT242_ALERT_2_C Low  MainMol Ueq as Compared to Neighbors of C24 Check 

   Due to some disorder

PLAT906_ALERT_3_C Large K value in the Analysis of Variance ...... 7.939 Check 
PLAT906_ALERT_3_C Large K value in the Analysis of Variance ...... 2.190 Check 

  This occurs with the weaker reflections, these were measured with pre-scan

PLAT911_ALERT_3_C Missing # FCF Refl Between THmin & STh/L= 0.594 4 Report 

   Not measured

PLAT971_ALERT_2_C Check Calcd Residual Density 1.15A From W 2.44 eA-3 
PLAT971_ALERT_2_C Check Calcd Residual Density 0.93A From W 2.15 eA-3 
PLAT971_ALERT_2_C Check Calcd Residual Density 1.02A From C1B 2.15 eA-3 
PLAT971_ALERT_2_C Check Calcd Residual Density 1.02A From W 2.04 eA-3 
PLAT972_ALERT_2_C Check Calcd Residual Density 0.77A From W -2.03 eA-3 
PLAT972_ALERT_2_C Check Calcd Residual Density 0.86A From W -1.80 eA-3 
PLAT977_ALERT_2_C Check the Negative Difference Density on H -0.58 eA-3 
PLAT977_ALERT_2_C Check the Negative Difference Density on H35B -0.34 eA-3 

  The crystal was disordered, attempts to model this disorder were not
 successful

PLAT978_ALERT_2_C Number C-C Bonds with Positive Residual Density 0 Note 

   Noted

PLAT002_ALERT_2_G Number of Distance or Angle Restraints on AtSite 7 Note 

  Due the disorder, the CO molecules were restrained to geometrical estimates

PLAT003_ALERT_2_G Number of Uiso or Uij Restrained non-H Atoms ... 6 Report 

  Due the disorder, the ADPs of the CO molecules were restrained to near
isotropic values

PLAT083_ALERT_2_G SHELXL Second Parameter in WGHT Unusually Large 44.39 Why ? 

   This is due to the crystal being disordered, 

PLAT171_ALERT_4_G The CIF-Embedded .res File Contains EADP Records 2 Report 
PLAT172_ALERT_4_G The CIF-Embedded .res File Contains DFIX Records 3 Report 
PLAT186_ALERT_4_G The CIF-Embedded .res File Contains ISOR Records 2 Report 

   The CO molecules are disordered over the three positions, overlapping
 with the Iodine atoms.  These needed to be constrained to geometrical
 estimates with the ADP restrained to near isotropic values

PLAT199_ALERT_1_G Reported _cell_measurement_temperature ..... (K) 293 Check 
PLAT200_ALERT_1_G Reported _diffrn_ambient_temperature ..... (K) 293 Check 

   Correct

PLAT301_ALERT_3_G Main Residue Disorder ............ Percentage = 15 Note 

  The I & CO molecules were disordered over the three positions

PLAT860_ALERT_3_G Number of Least-Squares Restraints ............. 46 Note 

   See PLAT002_ALERT_2_G and PLAT003_ALERT_2_G above

PLAT909_ALERT_3_G Percentage of Observed Data at Theta(Max) Still 66 % 

   True

PLAT910_ALERT_3_G Missing # of FCF Reflection(s) Below Theta(Min) 1 Note 

   Behind beam stop
;

loop_
_space_group_symop_operation_xyz
'x, y, z'
'-x, y+1/2, -z+1/2'
'-x, -y, -z'
'x, -y-1/2, z-1/2'

loop_
_atom_site_label
_atom_site_type_symbol
_atom_site_fract_x
_atom_site_fract_y
_atom_site_fract_z
_atom_site_U_iso_or_equiv
_atom_site_adp_type
_atom_site_occupancy
_atom_site_site_symmetry_order
_atom_site_calc_flag
_atom_site_refinement_flags_posn
_atom_site_refinement_flags_adp
_atom_site_refinement_flags_occupancy
_atom_site_disorder_assembly
_atom_site_disorder_group
W W 0.05733(8) 0.22213(5) 0.13858(3) 0.0410(3) Uani 1 1 d D . . . .
I1 I 0.3175(2) 0.17361(12) 0.23822(7) 0.0671(7) Uani 0.877(5) 1 d . . P A 1
I2 I -0.08197(18) 0.35517(10) 0.20981(6) 0.0586(5) Uani 0.956(5) 1 d . . P A 1
C1 C -0.074(2) 0.1341(12) 0.1791(9) 0.051(6) Uani 0.833(6) 1 d D U P A 1
O1 O -0.149(3) 0.0809(16) 0.2072(13) 0.129(16) Uani 0.833(6) 1 d D U P A 1
C1A C 0.219(4) 0.217(7) 0.2216(13) 0.051(6) Uani 0.123(5) 1 d D U P A 2
O1A O 0.317(4) 0.212(11) 0.2724(14) 0.129(16) Uani 0.123(5) 1 d D U P A 2
C1B C -0.086(4) 0.306(2) 0.177(2) 0.051(6) Uani 0.044(5) 1 d D U P A 2
O1B O -0.176(4) 0.355(2) 0.200(2) 0.129(16) Uani 0.044(5) 1 d D U P A 2
I3 I -0.0906(19) 0.0917(7) 0.1929(7) 0.083(4) Uani 0.167(6) 1 d . . P A 2
N11 N 0.2031(16) 0.3327(10) 0.0976(6) 0.043(3) Uani 1 1 d . . . . .
N12 N 0.1787(17) 0.3422(9) 0.0233(6) 0.041(3) Uani 1 1 d . . . . .
C11 C 0.354(3) 0.4257(18) 0.1983(11) 0.090(8) Uani 1 1 d . . . . .
H11A H 0.2616 0.4301 0.2231 0.134 Uiso 1 1 calc GR . . . .
H11B H 0.4152 0.4837 0.2031 0.134 Uiso 1 1 calc GR . . . .
H11C H 0.4258 0.3752 0.2174 0.134 Uiso 1 1 calc GR . . . .
C12 C 0.290(2) 0.4070(15) 0.1219(11) 0.063(5) Uani 1 1 d . . . . .
C13 C 0.322(3) 0.4656(14) 0.0702(11) 0.075(7) Uani 1 1 d . . . . .
H13 H 0.3809 0.5218 0.0751 0.090 Uiso 1 1 calc R . . . .
C14 C 0.244(3) 0.4222(12) 0.0066(10) 0.056(5) Uani 1 1 d . . . . .
C15 C 0.235(4) 0.4551(15) -0.0665(12) 0.095(9) Uani 1 1 d . . . . .
H15A H 0.2772 0.4069 -0.0936 0.142 Uiso 1 1 calc GR . . . .
H15B H 0.3013 0.5109 -0.0671 0.142 Uiso 1 1 calc GR . . . .
H15C H 0.1216 0.4687 -0.0863 0.142 Uiso 1 1 calc GR . . . .
N21 N -0.1390(16) 0.2432(9) 0.0504(7) 0.038(3) Uani 1 1 d . . . . .
N22 N -0.0929(17) 0.2648(9) -0.0149(6) 0.041(3) Uani 1 1 d . . . . .
C21 C -0.403(2) 0.2187(19) 0.0952(14) 0.082(7) Uani 1 1 d . . . . .
H21A H -0.3308 0.2171 0.1397 0.123 Uiso 1 1 calc GR . . . .
H21B H -0.4547 0.1582 0.0858 0.123 Uiso 1 1 calc GR . . . .
H21C H -0.4879 0.2654 0.0962 0.123 Uiso 1 1 calc GR . . . .
C22 C -0.305(2) 0.2423(14) 0.0393(10) 0.056(5) Uani 1 1 d . . . . .
C23 C -0.364(3) 0.2678(15) -0.0297(11) 0.068(6) Uani 1 1 d . . . . .
H23 H -0.4756 0.2761 -0.0496 0.081 Uiso 1 1 calc R . . . .
C24 C -0.235(2) 0.2783(13) -0.0617(9) 0.051(4) Uani 1 1 d . . . . .
C25 C -0.226(3) 0.300(2) -0.1361(12) 0.092(8) Uani 1 1 d . . . . .
H25A H -0.1552 0.3534 -0.1383 0.138 Uiso 1 1 calc GR . . . .
H25B H -0.3354 0.3131 -0.1610 0.138 Uiso 1 1 calc GR . . . .
H25C H -0.1805 0.2466 -0.1571 0.138 Uiso 1 1 calc GR . . . .
N31 N 0.1524(15) 0.1336(9) 0.0643(6) 0.038(3) Uani 1 1 d . . . . .
N32 N 0.1665(15) 0.1691(9) -0.0005(6) 0.035(3) Uani 1 1 d . . . . .
C31 C 0.199(4) -0.0254(14) 0.1233(12) 0.087(8) Uani 1 1 d . . . . .
H31A H 0.1501 0.0042 0.1596 0.131 Uiso 1 1 calc GR . . . .
H31B H 0.3092 -0.0465 0.1422 0.131 Uiso 1 1 calc GR . . . .
H31C H 0.1317 -0.0782 0.1051 0.131 Uiso 1 1 calc GR . . . .
C32 C 0.207(3) 0.0423(15) 0.0670(11) 0.063(5) Uani 1 1 d . . . . .
C33 C 0.260(3) 0.0259(13) 0.0020(10) 0.058(5) Uani 1 1 d . . . . .
H33 H 0.3047 -0.0299 -0.0114 0.070 Uiso 1 1 calc R . . . .
C34 C 0.234(2) 0.1048(13) -0.0374(8) 0.043(4) Uani 1 1 d . . . . .
C35 C 0.265(3) 0.1201(16) -0.1106(10) 0.068(6) Uani 1 1 d . . . . .
H35A H 0.1641 0.1410 -0.1395 0.103 Uiso 1 1 calc GR . . . .
H35B H 0.3006 0.0622 -0.1288 0.103 Uiso 1 1 calc GR . . . .
H35C H 0.3500 0.1669 -0.1104 0.103 Uiso 1 1 calc GR . . . .
B B 0.089(2) 0.2688(13) -0.0222(8) 0.039(4) Uani 1 1 d . . . . .
H H 0.0985 0.2817 -0.0711 0.047 Uiso 1 1 calc R . . . .

loop_
_atom_site_aniso_label
_atom_site_aniso_U_11
_atom_site_aniso_U_22
_atom_site_aniso_U_33
_atom_site_aniso_U_23
_atom_site_aniso_U_13
_atom_site_aniso_U_12
W 0.0466(4) 0.0490(4) 0.0274(4) 0.0036(3) 0.0059(3) 0.0091(3)
I1 0.0792(11) 0.0755(12) 0.0387(8) 0.0041(7) -0.0129(7) 0.0196(8)
I2 0.0738(10) 0.0647(9) 0.0382(7) -0.0093(6) 0.0121(6) 0.0151(7)
C1 0.051(6) 0.050(7) 0.051(6) -0.001(3) 0.008(3) 0.001(3)
O1 0.130(16) 0.128(17) 0.130(16) -0.001(6) 0.022(6) 0.000(6)
C1A 0.051(6) 0.050(7) 0.051(6) -0.001(3) 0.008(3) 0.001(3)
O1A 0.130(16) 0.128(17) 0.130(16) -0.001(6) 0.022(6) 0.000(6)
C1B 0.051(6) 0.050(7) 0.051(6) -0.001(3) 0.008(3) 0.001(3)
O1B 0.130(16) 0.128(17) 0.130(16) -0.001(6) 0.022(6) 0.000(6)
I3 0.115(9) 0.046(6) 0.094(8) 0.000(5) 0.036(7) -0.004(5)
N11 0.037(7) 0.062(9) 0.025(6) 0.004(6) -0.010(5) -0.011(7)
N12 0.056(8) 0.043(8) 0.025(6) 0.006(6) 0.009(6) 0.002(6)
C11 0.13(2) 0.087(17) 0.050(12) -0.031(12) 0.004(13) -0.059(16)
C12 0.057(11) 0.062(13) 0.072(13) 0.005(11) 0.014(10) -0.003(10)
C13 0.115(19) 0.044(11) 0.063(13) 0.003(10) 0.008(12) -0.031(12)
C14 0.072(12) 0.037(10) 0.064(12) 0.003(9) 0.026(10) -0.010(9)
C15 0.16(3) 0.046(12) 0.076(16) 0.026(11) 0.016(16) -0.030(15)
N21 0.043(7) 0.035(7) 0.036(7) -0.010(5) 0.003(6) 0.012(6)
N22 0.050(8) 0.043(8) 0.027(6) 0.004(6) -0.008(6) 0.008(6)
C21 0.040(10) 0.11(2) 0.098(18) -0.025(15) 0.018(11) -0.004(12)
C22 0.053(11) 0.062(12) 0.050(11) -0.011(9) -0.002(8) 0.000(9)
C23 0.061(12) 0.065(13) 0.064(13) -0.012(10) -0.029(10) 0.015(10)
C24 0.054(10) 0.058(11) 0.036(9) -0.013(8) -0.007(8) 0.008(9)
C25 0.107(19) 0.11(2) 0.051(13) 0.008(13) -0.022(13) 0.026(16)
N31 0.037(7) 0.049(8) 0.030(6) 0.018(6) 0.008(5) 0.016(6)
N32 0.036(7) 0.041(7) 0.029(6) 0.001(6) 0.007(5) 0.000(6)
C31 0.15(2) 0.034(11) 0.075(15) 0.014(10) 0.025(16) 0.001(13)
C32 0.068(12) 0.062(12) 0.064(12) 0.017(10) 0.020(10) 0.000(10)
C33 0.081(14) 0.040(10) 0.054(11) -0.004(9) 0.016(10) 0.017(9)
C34 0.043(9) 0.057(11) 0.027(7) -0.010(7) 0.000(6) 0.002(8)
C35 0.091(15) 0.077(14) 0.043(10) -0.015(10) 0.027(10) 0.013(12)
B 0.056(11) 0.046(10) 0.015(7) 0.009(7) 0.009(7) 0.003(9)

loop_
_atom_type_symbol
_atom_type_description
_atom_type_scat_dispersion_real
_atom_type_scat_dispersion_imag
_atom_type_scat_source
C C 0.0033 0.0016 'International Tables Vol C Tables 4.2.6.8 and 6.1.1.4'
H H 0.0000 0.0000 'International Tables Vol C Tables 4.2.6.8 and 6.1.1.4'
B B 0.0013 0.0007 'International Tables Vol C Tables 4.2.6.8 and 6.1.1.4'
I I -0.4742 1.8119 'International Tables Vol C Tables 4.2.6.8 and 6.1.1.4'
N N 0.0061 0.0033 'International Tables Vol C Tables 4.2.6.8 and 6.1.1.4'
O O 0.0106 0.0060 'International Tables Vol C Tables 4.2.6.8 and 6.1.1.4'
W W -0.8490 6.8722 'International Tables Vol C Tables 4.2.6.8 and 6.1.1.4'

loop_
_geom_angle_atom_site_label_1
_geom_angle_atom_site_label_2
_geom_angle_atom_site_label_3
_geom_angle
_geom_angle_site_symmetry_1
_geom_angle_site_symmetry_3
_geom_angle_publ_flag
I2 W I1 99.20(5) . . ?
C1 W I1 88.0(6) . . ?
C1 W I2 86.4(7) . . ?
C1 W N11 175.2(8) . . ?
C1 W N21 91.4(7) . . ?
C1 W N31 100.5(8) . . ?
C1A W I3 86(2) . . ?
C1A W N11 90(2) . . ?
C1A W N21 173(3) . . ?
C1A W N31 106(2) . . ?
C1B W C1A 94(3) . . ?
C1B W I3 86.2(13) . . ?
C1B W N11 95.4(13) . . ?
C1B W N21 78.4(14) . . ?
C1B W N31 160.0(14) . . ?
N11 W I1 92.0(3) . . ?
N11 W I2 88.9(4) . . ?
N11 W I3 175.5(5) . . ?
N21 W I1 171.4(3) . . ?
N21 W I2 89.3(3) . . ?
N21 W I3 95.2(5) . . ?
N21 W N11 89.3(5) . . ?
N31 W I1 90.1(3) . . ?
N31 W I2 168.7(3) . . ?
N31 W I3 95.6(4) . . ?
N31 W N11 84.3(5) . . ?
N31 W N21 81.6(4) . . ?
O1 C1 W 176.4(17) . . ?
O1A C1A W 178(4) . . ?
O1B C1B W 178(3) . . ?
N12 N11 W 116.1(9) . . ?
C12 N11 W 137.5(12) . . ?
C12 N11 N12 105.1(14) . . ?
N11 N12 B 120.4(12) . . ?
C14 N12 N11 109.6(14) . . ?
C14 N12 B 130.0(14) . . ?
H11A C11 H11B 109.5 . . ?
H11A C11 H11C 109.5 . . ?
H11B C11 H11C 109.5 . . ?
C12 C11 H11A 109.5 . . ?
C12 C11 H11B 109.5 . . ?
C12 C11 H11C 109.5 . . ?
N11 C12 C11 124.7(18) . . ?
N11 C12 C13 112.6(19) . . ?
C13 C12 C11 123(2) . . ?
C12 C13 H13 127.4 . . ?
C12 C13 C14 105.1(17) . . ?
C14 C13 H13 127.4 . . ?
N12 C14 C13 107.5(16) . . ?
N12 C14 C15 123.3(18) . . ?
C13 C14 C15 129.2(17) . . ?
C14 C15 H15A 109.5 . . ?
C14 C15 H15B 109.5 . . ?
C14 C15 H15C 109.5 . . ?
H15A C15 H15B 109.5 . . ?
H15A C15 H15C 109.5 . . ?
H15B C15 H15C 109.5 . . ?
N22 N21 W 117.9(9) . . ?
C22 N21 W 136.4(12) . . ?
C22 N21 N22 105.8(13) . . ?
N21 N22 B 120.1(11) . . ?
C24 N22 N21 107.7(14) . . ?
C24 N22 B 132.2(14) . . ?
H21A C21 H21B 109.5 . . ?
H21A C21 H21C 109.5 . . ?
H21B C21 H21C 109.5 . . ?
C22 C21 H21A 109.5 . . ?
C22 C21 H21B 109.5 . . ?
C22 C21 H21C 109.5 . . ?
N21 C22 C21 122.7(17) . . ?
N21 C22 C23 109.5(18) . . ?
C23 C22 C21 127.9(19) . . ?
C22 C23 H23 126.2 . . ?
C24 C23 C22 107.7(17) . . ?
C24 C23 H23 126.2 . . ?
N22 C24 C25 120.0(18) . . ?
C23 C24 N22 109.3(16) . . ?
C23 C24 C25 130.8(19) . . ?
C24 C25 H25A 109.5 . . ?
C24 C25 H25B 109.5 . . ?
C24 C25 H25C 109.5 . . ?
H25A C25 H25B 109.5 . . ?
H25A C25 H25C 109.5 . . ?
H25B C25 H25C 109.5 . . ?
N32 N31 W 119.3(9) . . ?
C32 N31 W 132.8(11) . . ?
C32 N31 N32 107.8(13) . . ?
N31 N32 B 118.8(11) . . ?
C34 N32 N31 110.0(13) . . ?
C34 N32 B 130.9(12) . . ?
H31A C31 H31B 109.5 . . ?
H31A C31 H31C 109.5 . . ?
H31B C31 H31C 109.5 . . ?
C32 C31 H31A 109.5 . . ?
C32 C31 H31B 109.5 . . ?
C32 C31 H31C 109.5 . . ?
N31 C32 C31 126.6(18) . . ?
N31 C32 C33 105.5(16) . . ?
C33 C32 C31 128(2) . . ?
C32 C33 H33 125.6 . . ?
C34 C33 C32 108.8(16) . . ?
C34 C33 H33 125.6 . . ?
N32 C34 C33 107.8(14) . . ?
N32 C34 C35 123.9(16) . . ?
C33 C34 C35 128.3(17) . . ?
C34 C35 H35A 109.5 . . ?
C34 C35 H35B 109.5 . . ?
C34 C35 H35C 109.5 . . ?
H35A C35 H35B 109.5 . . ?
H35A C35 H35C 109.5 . . ?
H35B C35 H35C 109.5 . . ?
N12 B N22 111.4(13) . . ?
N12 B N32 109.9(13) . . ?
N12 B H 109.4 . . ?
N22 B N32 107.2(13) . . ?
N22 B H 109.4 . . ?
N32 B H 109.4 . . ?

loop_
_geom_bond_atom_site_label_1
_geom_bond_atom_site_label_2
_geom_bond_distance
_geom_bond_site_symmetry_2
_geom_bond_publ_flag
W I1 2.7049(16) . ?
W I2 2.7003(14) . ?
W C1 1.9004(10) . ?
W C1A 1.9001(11) . ?
W C1B 1.9001(10) . ?
W I3 2.534(13) . ?
W N11 2.196(13) . ?
W N21 2.155(13) . ?
W N31 2.150(13) . ?
C1 O1 1.1605(10) . ?
C1A O1A 1.1601(12) . ?
C1B O1B 1.1601(9) . ?
N11 N12 1.426(17) . ?
N11 C12 1.32(2) . ?
N12 C14 1.32(2) . ?
N12 B 1.48(2) . ?
C11 H11A 0.9600 . ?
C11 H11B 0.9600 . ?
C11 H11C 0.9600 . ?
C11 C12 1.51(3) . ?
C12 C13 1.36(3) . ?
C13 H13 0.9300 . ?
C13 C14 1.43(3) . ?
C14 C15 1.48(3) . ?
C15 H15A 0.9600 . ?
C15 H15B 0.9600 . ?
C15 H15C 0.9600 . ?
N21 N22 1.412(18) . ?
N21 C22 1.33(2) . ?
N22 C24 1.36(2) . ?
N22 B 1.51(2) . ?
C21 H21A 0.9600 . ?
C21 H21B 0.9600 . ?
C21 H21C 0.9600 . ?
C21 C22 1.49(3) . ?
C22 C23 1.39(3) . ?
C23 H23 0.9300 . ?
C23 C24 1.32(3) . ?
C24 C25 1.49(3) . ?
C25 H25A 0.9600 . ?
C25 H25B 0.9600 . ?
C25 H25C 0.9600 . ?
N31 N32 1.376(16) . ?
N31 C32 1.37(2) . ?
N32 C34 1.33(2) . ?
N32 B 1.58(2) . ?
C31 H31A 0.9600 . ?
C31 H31B 0.9600 . ?
C31 H31C 0.9600 . ?
C31 C32 1.47(3) . ?
C32 C33 1.42(3) . ?
C33 H33 0.9300 . ?
C33 C34 1.35(2) . ?
C34 C35 1.50(2) . ?
C35 H35A 0.9600 . ?
C35 H35B 0.9600 . ?
C35 H35C 0.9600 . ?
B H 0.9800 . ?

loop_
_geom_hbond_atom_site_label_D
_geom_hbond_atom_site_label_H
_geom_hbond_atom_site_label_A
_geom_hbond_distance_DH
_geom_hbond_distance_HA
_geom_hbond_distance_DA
_geom_hbond_angle_DHA
_geom_hbond_site_symmetry_A
C11 H11A I2 0.96 2.96 3.73(3) 137.7 .
C11 H11C I1 0.96 3.05 3.69(3) 125.7 .
C21 H21A I2 0.96 2.98 3.69(2) 131.5 .
C21 H21A O1B 0.96 2.51 3.17(4) 125.6 .
C21 H21A I3 0.96 2.72 3.42(3) 130.6 .
C31 H31A I1 0.96 3.05 3.63(2) 120.5 .
C31 H31A I3 0.96 2.49 3.35(3) 147.8 .
C35 H35B I3 0.96 2.92 3.59(3) 127.4 3

loop_
_geom_torsion_atom_site_label_1
_geom_torsion_atom_site_label_2
_geom_torsion_atom_site_label_3
_geom_torsion_atom_site_label_4
_geom_torsion
_geom_torsion_site_symmetry_1
_geom_torsion_site_symmetry_2
_geom_torsion_site_symmetry_3
_geom_torsion_site_symmetry_4
_geom_torsion_publ_flag
W N11 N12 C14 166.5(12) . . . . ?
W N11 N12 B -12.6(18) . . . . ?
W N11 C12 C11 17(3) . . . . ?
W N11 C12 C13 -164.3(16) . . . . ?
W N21 N22 C24 -177.8(11) . . . . ?
W N21 N22 B 2.5(17) . . . . ?
W N21 C22 C21 -3(3) . . . . ?
W N21 C22 C23 175.9(13) . . . . ?
W N31 N32 C34 177.5(10) . . . . ?
W N31 N32 B -8.5(17) . . . . ?
W N31 C32 C31 6(3) . . . . ?
W N31 C32 C33 -177.9(12) . . . . ?
N11 N12 C14 C13 3(2) . . . . ?
N11 N12 C14 C15 -178(2) . . . . ?
N11 N12 B N22 67.4(18) . . . . ?
N11 N12 B N32 -51.2(18) . . . . ?
N11 C12 C13 C14 0(3) . . . . ?
N12 N11 C12 C11 -177(2) . . . . ?
N12 N11 C12 C13 2(2) . . . . ?
C11 C12 C13 C14 179(2) . . . . ?
C12 N11 N12 C14 -2.9(19) . . . . ?
C12 N11 N12 B 177.9(15) . . . . ?
C12 C13 C14 N12 -2(3) . . . . ?
C12 C13 C14 C15 179(2) . . . . ?
C14 N12 B N22 -111.5(19) . . . . ?
C14 N12 B N32 129.8(18) . . . . ?
N21 N22 C24 C23 1(2) . . . . ?
N21 N22 C24 C25 -178.3(18) . . . . ?
N21 N22 B N12 -61.5(18) . . . . ?
N21 N22 B N32 58.8(17) . . . . ?
N21 C22 C23 C24 4(2) . . . . ?
N22 N21 C22 C21 177.7(18) . . . . ?
N22 N21 C22 C23 -3(2) . . . . ?
C21 C22 C23 C24 -177(2) . . . . ?
C22 N21 N22 C24 1.6(18) . . . . ?
C22 N21 N22 B -178.1(15) . . . . ?
C22 C23 C24 N22 -3(2) . . . . ?
C22 C23 C24 C25 176(2) . . . . ?
C24 N22 B N12 118.9(18) . . . . ?
C24 N22 B N32 -120.8(18) . . . . ?
N31 N32 C34 C33 1.9(19) . . . . ?
N31 N32 C34 C35 179.3(16) . . . . ?
N31 N32 B N12 65.6(17) . . . . ?
N31 N32 B N22 -55.6(17) . . . . ?
N31 C32 C33 C34 -1(2) . . . . ?
N32 N31 C32 C31 -174(2) . . . . ?
N32 N31 C32 C33 2(2) . . . . ?
C31 C32 C33 C34 175(2) . . . . ?
C32 N31 N32 C34 -2.5(18) . . . . ?
C32 N31 N32 B 171.5(15) . . . . ?
C32 C33 C34 N32 -1(2) . . . . ?
C32 C33 C34 C35 -177.7(19) . . . . ?
C34 N32 B N12 -121.8(16) . . . . ?
C34 N32 B N22 117.0(16) . . . . ?
B N12 C14 C13 -177.9(18) . . . . ?
B N12 C14 C15 1(3) . . . . ?
B N22 C24 C23 -179.5(18) . . . . ?
B N22 C24 C25 1(3) . . . . ?
B N32 C34 C33 -171.2(16) . . . . ?
B N32 C34 C35 6(3) . . . . ?
